data_7213477
loop_
_publ_author_name
'Norrild, Jens Chr.'
'S\/otofte, Inger'

_publ_section_title
;
 Crystal structures of 2-(N,N-dimethylaminoalkyl)ferroceneboronic acids
 and their diol derivatives. The quest for a B--N intramolecular bond in
 the solid state
;
_journal_issue 5
_journal_name_full 'Journal of the Chemical Society, Perkin Transactions 2'
_journal_page_first 727
_journal_paper_doi 10.1039/b102377m
_journal_year 2001
_chemical_formula_sum 'C23 H32 B Fe N O2'
_chemical_formula_weight 421.16
_chemical_name_systematic
; 
? 
;
_space_group_IT_number 4
_symmetry_space_group_name_Hall 'P 2yb'
_symmetry_space_group_name_H-M 'P 1 21 1'
_atom_sites_solution_hydrogens geom
_atom_sites_solution_primary direct
_atom_sites_solution_secondary difmap
_audit_creation_method SHELXL
_cell_angle_alpha 90.00
_cell_angle_beta 104.73(3)
_cell_angle_gamma 90.00
_cell_formula_units_Z 2
_cell_length_a 7.3162(15)
_cell_length_b 11.887(2)
_cell_length_c 12.622(3)
_cell_measurement_temperature 120(2)
_cell_volume 1061.6(4)
_computing_structure_refinement 'SHELXL-93 (Sheldrick, 1993)'
_computing_structure_solution 'SHELXS-86 (Sheldrick, 1990)'
_diffrn_ambient_temperature 120(2)
_diffrn_radiation_monochromator graphite
_diffrn_radiation_source 'fine-focus sealed tube'
_diffrn_radiation_type MoK\a
_diffrn_radiation_wavelength 0.71073
_diffrn_reflns_av_R_equivalents 0.0231
_diffrn_reflns_av_sigmaI/netI 0.0396
_diffrn_reflns_limit_h_max 9
_diffrn_reflns_limit_h_min -8
_diffrn_reflns_limit_k_max 15
_diffrn_reflns_limit_k_min -16
_diffrn_reflns_limit_l_max 15
_diffrn_reflns_limit_l_min -16
_diffrn_reflns_number 7453
_diffrn_reflns_theta_max 29.52
_diffrn_reflns_theta_min 1.67
_exptl_absorpt_coefficient_mu 0.728
_exptl_crystal_density_diffrn 1.317
_exptl_crystal_F_000 448
_refine_diff_density_max 0.481
_refine_diff_density_min -0.336
_refine_diff_density_rms 0.061
_refine_ls_abs_structure_details 'Flack H D (1983), Acta Cryst. A39, 876-881'
_refine_ls_abs_structure_Flack 0.02(2)
_refine_ls_extinction_method none
_refine_ls_goodness_of_fit_all 1.037
_refine_ls_goodness_of_fit_obs 1.055
_refine_ls_matrix_type full
_refine_ls_number_parameters 253
_refine_ls_number_reflns 4779
_refine_ls_number_restraints 1
_refine_ls_restrained_S_all 1.038
_refine_ls_restrained_S_obs 1.055
_refine_ls_R_factor_all 0.0503
_refine_ls_R_factor_obs 0.0447
_refine_ls_shift/esd_max 0.000
_refine_ls_shift/esd_mean 0.000
_refine_ls_structure_factor_coef Fsqd
_refine_ls_weighting_details 'w=1/[\s^2^(Fo^2^)+(0.0605P)^2^+0.6663P] where P=(Fo^2^+2Fc^2^)/3'
_refine_ls_weighting_scheme calc
_refine_ls_wR_factor_all 0.1111
_refine_ls_wR_factor_obs 0.1077
_reflns_number_observed 4359
_reflns_number_total 4780
_reflns_observed_criterion >2sigma(I)
_cod_data_source_file b102377msup1.cif
_cod_data_source_block B102377M-5
_cod_depositor_comments
;
The following automatic conversions were performed:

'_refine_ls_weighting_scheme' value 'calc
w=1/[\s^2^(Fo^2^)+(0.0605P)^2^+0.6663P] where P=(Fo^2^+2Fc^2^)/3' was
changed to 'calc'. New tag '_refine_ls_weighting_details' was
created. The value of the new tag was set to
'w=1/[\s^2^(Fo^2^)+(0.0605P)^2^+0.6663P] where P=(Fo^2^+2Fc^2^)/3'.

Automatic conversion script
Id: cif_fix_values 3143 2015-03-26 13:38:13Z robertas 
;
_cod_database_code 7213477

loop_
_symmetry_equiv_pos_as_xyz
'x, y, z'
'-x, y+1/2, -z'

loop_
_atom_site_aniso_label
_atom_site_aniso_U_11
_atom_site_aniso_U_22
_atom_site_aniso_U_33
_atom_site_aniso_U_23
_atom_site_aniso_U_13
_atom_site_aniso_U_12
Fe 0.0159(2) 0.0220(2) 0.0212(2) 0.0035(2) 0.00391(13) -0.0027(2)
C1 0.0169(15) 0.0185(15) 0.0197(14) 0.0000(12) 0.0009(12) -0.0014(12)
C2 0.0133(13) 0.024(2) 0.0217(14) 0.0003(12) 0.0019(11) -0.0011(11)
C3 0.0136(13) 0.024(2) 0.027(2) 0.0029(12) 0.0043(12) -0.0029(11)
C4 0.0165(13) 0.020(2) 0.0246(14) 0.0012(11) 0.0061(11) -0.0004(10)
C5 0.0179(14) 0.019(2) 0.0229(15) 0.0031(11) 0.0056(12) -0.0022(11)
C6 0.0222(14) 0.0197(15) 0.0211(14) -0.0023(11) 0.0034(12) -0.0031(11)
N 0.0339(15) 0.0233(14) 0.0192(12) -0.0016(11) 0.0066(11) -0.0006(11)
C7 0.041(2) 0.032(2) 0.025(2) 0.0000(14) 0.0148(14) 0.000(2)
C8 0.044(2) 0.022(2) 0.032(2) 0.0016(14) 0.013(2) -0.0002(15)
B 0.022(2) 0.020(2) 0.0185(15) -0.0003(13) 0.0034(13) -0.0022(13)
O1 0.0220(11) 0.0247(11) 0.0229(10) -0.0068(9) 0.0008(9) 0.0053(9)
O2 0.0186(10) 0.0217(11) 0.0196(10) -0.0028(8) 0.0011(8) 0.0008(8)
C9 0.0161(13) 0.023(2) 0.0221(14) -0.0050(12) 0.0024(11) 0.0006(11)
C10 0.024(2) 0.030(2) 0.0192(14) -0.0005(13) 0.0021(12) 0.0075(13)
C11 0.0233(15) 0.025(2) 0.0228(14) 0.0055(11) 0.0095(12) 0.0016(11)
C12 0.0197(14) 0.025(2) 0.0269(15) 0.0055(12) 0.0075(12) -0.0026(11)
C13 0.0193(12) 0.019(2) 0.0188(11) -0.0031(13) 0.0071(9) -0.0024(13)
C14 0.0213(14) 0.023(2) 0.0218(14) -0.0002(12) 0.0076(12) -0.0019(12)
C15 0.038(2) 0.024(2) 0.036(2) -0.0011(15) 0.011(2) 0.0033(15)
C16 0.0200(12) 0.035(2) 0.0324(14) 0.000(2) 0.0105(11) 0.001(2)
C17 0.0173(14) 0.0214(15) 0.0171(13) -0.0021(11) 0.0034(11) -0.0016(11)
C18 0.031(2) 0.025(2) 0.026(2) 0.0035(13) 0.0105(13) -0.0032(13)
C19 0.026(2) 0.035(2) 0.035(2) 0.004(2) 0.0032(15) -0.0150(15)
C20 0.027(2) 0.025(2) 0.067(3) 0.009(2) 0.012(2) -0.005(2)
C21 0.045(3) 0.068(3) 0.050(3) 0.038(3) -0.014(2) -0.033(2)
C22 0.089(4) 0.079(4) 0.045(2) -0.026(2) 0.048(3) -0.062(3)
C23 0.023(2) 0.038(2) 0.062(3) 0.002(2) 0.020(2) -0.0073(14)

loop_
_atom_site_label
_atom_site_type_symbol
_atom_site_fract_x
_atom_site_fract_y
_atom_site_fract_z
_atom_site_U_iso_or_equiv
_atom_site_thermal_displace_type
_atom_site_occupancy
_atom_site_calc_flag
_atom_site_refinement_flags
Fe Fe 0.46441(5) 0.48441(3) 0.30168(3) 0.01987(11) Uani 1 d .
C1 C 0.4768(4) 0.6518(3) 0.2684(3) 0.0190(6) Uani 1 d .
C2 C 0.6162(4) 0.6239(3) 0.3670(2) 0.0202(6) Uani 1 d .
H2 H 0.6237(4) 0.6561(3) 0.4412(2) 0.024 Uiso 1 calc R
C3 C 0.7377(4) 0.5399(3) 0.3428(3) 0.0217(6) Uani 1 d .
H3 H 0.8459(4) 0.5036(3) 0.3966(3) 0.026 Uiso 1 calc R
C4 C 0.6776(4) 0.5158(2) 0.2290(3) 0.0201(6) Uani 1 d .
H4 H 0.7366(4) 0.4594(2) 0.1891(3) 0.024 Uiso 1 calc R
C5 C 0.5149(4) 0.5834(3) 0.1815(3) 0.0199(6) Uani 1 d .
C6 C 0.4059(4) 0.5797(3) 0.0637(2) 0.0213(6) Uani 1 d .
H61 H 0.4069(4) 0.5012(3) 0.0376(2) 0.026 Uiso 1 calc R
H62 H 0.2729(4) 0.5995(3) 0.0599(2) 0.021 Uiso 1 calc R
N N 0.4719(4) 0.6527(2) -0.0120(2) 0.0255(6) Uani 1 d .
C7 C 0.6648(5) 0.6301(3) -0.0138(3) 0.0315(8) Uani 1 d .
H71 H 0.6768(5) 0.5512(3) -0.0335(3) 0.038 Uiso 1 calc R
H72 H 0.7485(5) 0.6449(3) 0.0587(3) 0.031 Uiso 1 calc R
H73 H 0.7000(5) 0.6789(3) -0.0680(3) 0.038 Uiso 1 calc R
C8 C 0.4430(6) 0.7708(3) 0.0070(3) 0.0319(8) Uani 1 d .
H81 H 0.3088(6) 0.7843(3) 0.0015(3) 0.038 Uiso 1 calc R
H82 H 0.4830(6) 0.8161(3) -0.0479(3) 0.032 Uiso 1 calc R
H83 H 0.5177(6) 0.7918(3) 0.0803(3) 0.038 Uiso 1 calc R
B B 0.3030(5) 0.7259(3) 0.2656(3) 0.0203(7) Uani 1 d .
O1 O 0.1423(3) 0.7285(2) 0.1814(2) 0.0241(5) Uani 1 d .
O2 O 0.2959(3) 0.7962(2) 0.3505(2) 0.0206(4) Uani 1 d .
C9 C 0.0116(4) 0.8072(3) 0.2093(2) 0.0209(6) Uani 1 d .
H9 H -0.1080(4) 0.7666(3) 0.2094(2) 0.025 Uiso 1 calc R
C10 C -0.0336(5) 0.9013(3) 0.1225(3) 0.0252(7) Uani 1 d .
H101 H 0.0348(5) 0.8859(3) 0.0657(3) 0.030 Uiso 1 calc R
H102 H -0.1706(5) 0.9000(3) 0.0865(3) 0.025 Uiso 1 calc R
C11 C 0.0199(4) 1.0174(3) 0.1694(3) 0.0230(7) Uani 1 d .
H11 H -0.0046(4) 1.0803(3) 0.1150(3) 0.028 Uiso 1 calc R
C12 C 0.2210(4) 1.0130(3) 0.2454(3) 0.0237(7) Uani 1 d .
H121 H 0.2839(4) 1.0872(3) 0.2598(3) 0.028 Uiso 1 calc R
H122 H 0.3043(4) 0.9565(3) 0.2239(3) 0.024 Uiso 1 calc R
C13 C 0.1287(4) 0.9729(3) 0.3362(2) 0.0187(6) Uani 1 d .
H13 H 0.1885(4) 1.0025(3) 0.4112(2) 0.022 Uiso 1 calc R
C14 C -0.0545(4) 1.0364(3) 0.2730(3) 0.0216(6) Uani 1 d .
C15 C -0.0473(5) 1.1604(3) 0.3062(3) 0.0323(8) Uani 1 d .
H151 H 0.0787(5) 1.1907(3) 0.3097(3) 0.039 Uiso 1 calc R
H152 H -0.0739(5) 1.1673(3) 0.3782(3) 0.032 Uiso 1 calc R
H153 H -0.1421(5) 1.2026(3) 0.2520(3) 0.039 Uiso 1 calc R
C16 C -0.2528(4) 0.9933(4) 0.2690(3) 0.0285(7) Uani 1 d .
H161 H -0.2672(4) 0.9167(4) 0.2394(3) 0.034 Uiso 1 calc R
H162 H -0.3467(4) 1.0426(4) 0.2219(3) 0.029 Uiso 1 calc R
H163 H -0.2718(4) 0.9930(4) 0.3431(3) 0.034 Uiso 1 calc R
C17 C 0.1078(4) 0.8459(3) 0.3284(2) 0.0188(6) Uani 1 d .
C18 C 0.0165(5) 0.7972(3) 0.4134(3) 0.0268(7) Uani 1 d .
H181 H -0.1084(5) 0.8312(3) 0.4050(3) 0.032 Uiso 1 calc R
H182 H 0.0959(5) 0.8133(3) 0.4868(3) 0.027 Uiso 1 calc R
H183 H 0.0029(5) 0.7156(3) 0.4032(3) 0.032 Uiso 1 calc R
C19 C 0.2566(5) 0.3770(3) 0.2253(3) 0.0328(8) Uani 1 d .
H19 H 0.2034(5) 0.3718(3) 0.1442(3) 0.039 Uiso 1 calc R
C20 C 0.4101(6) 0.3157(3) 0.2851(4) 0.0394(10) Uani 1 d .
H20 H 0.4845(6) 0.2588(3) 0.2553(4) 0.047 Uiso 1 calc R
C21 C 0.4413(7) 0.3483(5) 0.3954(4) 0.059(2) Uani 1 d .
H21 H 0.5421(7) 0.3185(5) 0.4582(4) 0.071 Uiso 1 calc R
C22 C 0.3056(8) 0.4308(5) 0.4018(4) 0.065(2) Uani 1 d .
H22 H 0.2922(8) 0.4693(5) 0.4699(4) 0.078 Uiso 1 calc R
C23 C 0.1910(5) 0.4486(3) 0.2944(4) 0.0391(9) Uani 1 d .
H23 H 0.0816(5) 0.5014(3) 0.2728(4) 0.047 Uiso 1 calc R

loop_
_atom_type_symbol
_atom_type_description
_atom_type_scat_dispersion_real
_atom_type_scat_dispersion_imag
_atom_type_scat_source
C C 0.0033 0.0016 'International Tables Vol C Tables 4.2.6.8 and 6.1.1.4'
H H 0.0000 0.0000 'International Tables Vol C Tables 4.2.6.8 and 6.1.1.4'
B B 0.0013 0.0007 'International Tables Vol C Tables 4.2.6.8 and 6.1.1.4'
N N 0.0061 0.0033 'International Tables Vol C Tables 4.2.6.8 and 6.1.1.4'
O O 0.0106 0.0060 'International Tables Vol C Tables 4.2.6.8 and 6.1.1.4'
Fe Fe 0.3463 0.8444 'International Tables Vol C Tables 4.2.6.8 and 6.1.1.4'

loop_
_geom_angle_atom_site_label_1
_geom_angle_atom_site_label_2
_geom_angle_atom_site_label_3
_geom_angle
C22 Fe C23 41.0(2)
C22 Fe C5 153.2(2)
C23 Fe C5 117.0(2)
C22 Fe C19 67.7(2)
C23 Fe C19 40.1(2)
C5 Fe C19 105.43(14)
C22 Fe C4 165.1(2)
C23 Fe C4 151.7(2)
C5 Fe C4 41.39(12)
C19 Fe C4 117.91(14)
C22 Fe C21 40.7(2)
C23 Fe C21 68.4(2)
C5 Fe C21 162.5(2)
C19 Fe C21 67.3(2)
C4 Fe C21 126.4(2)
C22 Fe C1 119.9(2)
C23 Fe C1 106.92(15)
C5 Fe C1 41.72(12)
C19 Fe C1 125.60(14)
C4 Fe C1 69.46(12)
C21 Fe C1 155.4(2)
C22 Fe C3 128.5(2)
C23 Fe C3 166.24(15)
C5 Fe C3 69.51(12)
C19 Fe C3 152.81(14)
C4 Fe C3 40.76(12)
C21 Fe C3 109.2(2)
C1 Fe C3 69.25(12)
C22 Fe C20 68.2(2)
C23 Fe C20 68.0(2)
C5 Fe C20 124.1(2)
C19 Fe C20 39.9(2)
C4 Fe C20 106.56(15)
C21 Fe C20 40.3(2)
C1 Fe C20 162.36(15)
C3 Fe C20 119.65(15)
C22 Fe C2 110.0(2)
C23 Fe C2 128.08(15)
C5 Fe C2 69.42(12)
C19 Fe C2 164.48(14)
C4 Fe C2 68.53(12)
C21 Fe C2 121.7(2)
C1 Fe C2 41.05(12)
C3 Fe C2 40.64(12)
C20 Fe C2 155.00(15)
C2 C1 C5 107.3(3)
C2 C1 B 123.6(3)
C5 C1 B 128.4(3)
C2 C1 Fe 69.8(2)
C5 C1 Fe 68.7(2)
B C1 Fe 118.9(2)
C3 C2 C1 108.8(3)
C3 C2 Fe 69.5(2)
C1 C2 Fe 69.2(2)
C4 C3 C2 108.0(3)
C4 C3 Fe 69.3(2)
C2 C3 Fe 69.9(2)
C3 C4 C5 108.7(3)
C3 C4 Fe 69.9(2)
C5 C4 Fe 69.0(2)
C4 C5 C1 107.2(3)
C4 C5 C6 125.0(3)
C1 C5 C6 127.7(3)
C4 C5 Fe 69.6(2)
C1 C5 Fe 69.6(2)
C6 C5 Fe 125.0(2)
N C6 C5 116.8(3)
C7 N C8 111.6(3)
C7 N C6 112.8(3)
C8 N C6 112.4(3)
O2 B O1 113.4(3)
O2 B C1 121.8(3)
O1 B C1 124.8(3)
B O1 C9 108.5(2)
B O2 C17 108.6(2)
O1 C9 C10 109.4(2)
O1 C9 C17 105.2(2)
C10 C9 C17 115.7(3)
C11 C10 C9 113.3(3)
C10 C11 C12 108.9(3)
C10 C11 C14 110.5(3)
C12 C11 C14 87.9(2)
C11 C12 C13 86.8(2)
C17 C13 C12 108.3(2)
C17 C13 C14 112.7(2)
C12 C13 C14 87.3(2)
C16 C14 C15 107.4(3)
C16 C14 C11 117.1(3)
C15 C14 C11 112.0(3)
C16 C14 C13 122.5(3)
C15 C14 C13 111.0(3)
C11 C14 C13 85.5(2)
O2 C17 C18 105.9(2)
O2 C17 C13 108.4(2)
C18 C17 C13 112.9(2)
O2 C17 C9 103.7(2)
C18 C17 C9 113.4(3)
C13 C17 C9 111.7(2)
C23 C19 C20 109.9(4)
C23 C19 Fe 69.7(2)
C20 C19 Fe 70.6(2)
C19 C20 C21 107.4(4)
C19 C20 Fe 69.5(2)
C21 C20 Fe 69.5(3)
C20 C21 C22 107.9(4)
C20 C21 Fe 70.1(2)
C22 C21 Fe 69.2(3)
C21 C22 C23 107.6(4)
C21 C22 Fe 70.1(2)
C23 C22 Fe 69.5(2)
C19 C23 C22 107.2(4)
C19 C23 Fe 70.2(2)
C22 C23 Fe 69.5(2)

loop_
_geom_bond_atom_site_label_1
_geom_bond_atom_site_label_2
_geom_bond_distance
Fe C22 2.024(4)
Fe C23 2.024(3)
Fe C5 2.027(3)
Fe C19 2.031(4)
Fe C4 2.035(3)
Fe C21 2.037(4)
Fe C1 2.040(3)
Fe C3 2.043(3)
Fe C20 2.045(4)
Fe C2 2.048(3)
C1 C2 1.433(4)
C1 C5 1.448(4)
C1 B 1.540(5)
C2 C3 1.421(4)
C3 C4 1.420(4)
C4 C5 1.435(4)
C5 C6 1.498(4)
C6 N 1.462(4)
N C7 1.443(5)
N C8 1.448(5)
B O2 1.370(4)
B O1 1.370(4)
O1 C9 1.444(4)
O2 C17 1.458(4)
C9 C10 1.542(5)
C9 C17 1.559(4)
C10 C11 1.514(5)
C11 C12 1.539(4)
C11 C14 1.556(4)
C12 C13 1.546(4)
C13 C17 1.518(5)
C13 C14 1.568(4)
C14 C16 1.527(4)
C14 C15 1.530(5)
C17 C18 1.515(4)
C19 C23 1.389(6)
C19 C20 1.390(6)
C20 C21 1.407(7)
C21 C22 1.412(8)
C22 C23 1.416(7)
